data_1543656
loop_
_publ_author_name
'Sivakumar, P.'
'Sudhahar, S.'
'Israel, S.'
'Chakkaravarthi, G.'

_publ_section_title
;
 2-Methylpyridinium 2-carboxy-6-nitrobenzoate
;
_journal_coeditor_code IS4010
_journal_issue 7
_journal_name_full IUCrData
_journal_page_first x161104
_journal_paper_doi 10.1107/S2414314616011044
_journal_volume 1
_journal_year 2016
_chemical_formula_iupac 'C6 H8 N +, C8 H4 N O6 -'
_chemical_formula_moiety 'C6 H8 N +, C8 H4 N O6 -'
_chemical_formula_sum 'C14 H12 N2 O6'
_chemical_formula_weight 304.26
_chemical_name_systematic
;
2-Methylpyridinium 2-carboxy-6-nitrobenzoate
;
_space_group_IT_number 14
_symmetry_cell_setting monoclinic
_symmetry_space_group_name_Hall '-P 2ybc'
_symmetry_space_group_name_H-M 'P 1 21/c 1'
_atom_sites_solution_hydrogens geom
_atom_sites_solution_primary direct
_atom_sites_solution_secondary difmap
_audit_creation_method SHELXL-97
_cell_angle_alpha 90.00
_cell_angle_beta 98.758(2)
_cell_angle_gamma 90.00
_cell_formula_units_Z 4
_cell_length_a 13.1617(6)
_cell_length_b 14.1804(4)
_cell_length_c 7.4923(3)
_cell_measurement_reflns_used 8089
_cell_measurement_temperature 295(2)
_cell_measurement_theta_max 30.4
_cell_measurement_theta_min 2.4
_cell_volume 1382.04(9)
_computing_cell_refinement
;
SAINT (Bruker, 2004)
;
_computing_data_collection
;
APEX2 (Bruker, 2004)
;
_computing_data_reduction
;
SAINT (Bruker, 2004)
;
_computing_molecular_graphics
;
PLATON (Spek, 2009)
;
_computing_publication_material
;
SHELXL97 (Sheldrick, 2008) and PLATON (Spek, 2009)
;
_computing_structure_refinement
;
SHELXL97 (Sheldrick, 2008)
;
_computing_structure_solution
;
SHELXS97 (Sheldrick, 2008)
;
_diffrn_ambient_temperature 295(2)
_diffrn_measured_fraction_theta_full 0.994
_diffrn_measured_fraction_theta_max 0.994
_diffrn_measurement_device_type 'Bruker Kappa APEXII CCD'
_diffrn_measurement_method '\w and \f scan'
_diffrn_radiation_monochromator graphite
_diffrn_radiation_source 'fine-focus sealed tube'
_diffrn_radiation_type MoK\a
_diffrn_radiation_wavelength 0.71073
_diffrn_reflns_av_R_equivalents 0.0348
_diffrn_reflns_av_sigmaI/netI 0.0284
_diffrn_reflns_limit_h_max 19
_diffrn_reflns_limit_h_min -18
_diffrn_reflns_limit_k_max 20
_diffrn_reflns_limit_k_min -20
_diffrn_reflns_limit_l_max 10
_diffrn_reflns_limit_l_min -10
_diffrn_reflns_number 30283
_diffrn_reflns_theta_full 31.41
_diffrn_reflns_theta_max 31.41
_diffrn_reflns_theta_min 2.12
_diffrn_standards_interval_time 0
_diffrn_standards_number 0
_exptl_absorpt_coefficient_mu 0.117
_exptl_absorpt_correction_T_max 0.9793
_exptl_absorpt_correction_T_min 0.9703
_exptl_absorpt_correction_type multi-scan
_exptl_absorpt_process_details
;
(SADABS; Bruker, 2004)
;
_exptl_crystal_colour colourless
_exptl_crystal_density_diffrn 1.462
_exptl_crystal_density_method 'not measured'
_exptl_crystal_description block
_exptl_crystal_F_000 632
_exptl_crystal_size_max 0.26
_exptl_crystal_size_mid 0.22
_exptl_crystal_size_min 0.18
_refine_diff_density_max 0.306
_refine_diff_density_min -0.272
_refine_ls_extinction_method none
_refine_ls_goodness_of_fit_ref 1.084
_refine_ls_hydrogen_treatment mixed
_refine_ls_matrix_type full
_refine_ls_number_parameters 207
_refine_ls_number_reflns 4541
_refine_ls_number_restraints 2
_refine_ls_restrained_S_all 1.084
_refine_ls_R_factor_all 0.0972
_refine_ls_R_factor_gt 0.0587
_refine_ls_shift/su_max 0.000
_refine_ls_shift/su_mean 0.000
_refine_ls_structure_factor_coef Fsqd
_refine_ls_weighting_details 'calc w=1/[\s^2^(Fo^2^)+(0.0726P)^2^+0.3878P] where P=(Fo^2^+2Fc^2^)/3'
_refine_ls_weighting_scheme calc
_refine_ls_wR_factor_gt 0.1373
_refine_ls_wR_factor_ref 0.1632
_reflns_number_gt 3030
_reflns_number_total 4541
_reflns_threshold_expression >2sigma(I)
_cod_data_source_file is4010sup1.cif
_cod_data_source_block I
_cod_original_sg_symbol_H-M 'P 21/c'
_cod_database_code 1543656

loop_
_symmetry_equiv_pos_as_xyz
'x, y, z'
'-x, y+1/2, -z+1/2'
'-x, -y, -z'
'x, -y-1/2, z-1/2'

loop_
_atom_site_type_symbol
_atom_site_label
_atom_site_fract_x
_atom_site_fract_y
_atom_site_fract_z
_atom_site_U_iso_or_equiv
_atom_site_adp_type
_atom_site_calc_flag
_atom_site_refinement_flags
_atom_site_occupancy
_atom_site_symmetry_multiplicity
C C1 0.14459(11) 0.37567(10) 0.85916(19) 0.0288(3) Uani d . 1 1
C C2 0.05285(13) 0.37663(12) 0.7378(2) 0.0379(4) Uani d . 1 1
H H2 0.0297 0.3214 0.6781 0.045 Uiso calc R 1 1
C C3 -0.00370(14) 0.45810(14) 0.7053(2) 0.0430(4) Uani d . 1 1
H H3 -0.0651 0.4573 0.6254 0.052 Uiso calc R 1 1
C C4 0.03003(13) 0.54042(12) 0.7901(2) 0.0382(4) Uani d . 1 1
H H4 -0.0066 0.5962 0.7657 0.046 Uiso calc R 1 1
C C5 0.12005(11) 0.53859(10) 0.9131(2) 0.0301(3) Uani d . 1 1
C C6 0.17868(11) 0.45788(10) 0.95374(18) 0.0259(3) Uani d . 1 1
C C7 0.27615(11) 0.45897(9) 1.09188(19) 0.0269(3) Uani d . 1 1
C C8 0.20863(13) 0.28803(11) 0.8768(2) 0.0332(3) Uani d . 1 1
C C9 0.40945(12) 0.51335(12) 0.6703(2) 0.0337(3) Uani d . 1 1
C C10 0.32040(14) 0.55589(14) 0.5859(3) 0.0471(5) Uani d . 1 1
H H10 0.2695 0.5200 0.5178 0.057 Uiso calc R 1 1
C C11 0.30748(17) 0.65092(16) 0.6028(3) 0.0605(6) Uani d . 1 1
H H11 0.2471 0.6795 0.5479 0.073 Uiso calc R 1 1
C C12 0.38325(19) 0.70445(15) 0.7007(3) 0.0655(7) Uani d . 1 1
H H12 0.3751 0.7692 0.7120 0.079 Uiso calc R 1 1
C C13 0.47059(16) 0.66071(14) 0.7808(3) 0.0533(5) Uani d . 1 1
H H13 0.5229 0.6957 0.8474 0.064 Uiso calc R 1 1
C C14 0.42969(16) 0.41122(13) 0.6643(3) 0.0472(4) Uani d . 1 1
H H14A 0.5019 0.4008 0.6656 0.071 Uiso calc R 1 1
H H14B 0.3919 0.3850 0.5559 0.071 Uiso calc R 1 1
H H14C 0.4085 0.3813 0.7675 0.071 Uiso calc R 1 1
N N1 0.15079(11) 0.62778(10) 1.0041(2) 0.0419(4) Uani d . 1 1
N N2 0.48092(10) 0.56815(10) 0.76378(19) 0.0366(3) Uani d D 1 1
O O1 0.12179(15) 0.70028(10) 0.9258(3) 0.0865(7) Uani d . 1 1
O O2 0.20205(12) 0.62608(9) 1.1529(2) 0.0536(4) Uani d . 1 1
O O3 0.35201(8) 0.49864(9) 1.04405(16) 0.0389(3) Uani d . 1 1
O O4 0.27360(10) 0.42200(8) 1.24116(15) 0.0392(3) Uani d . 1 1
O O5 0.29721(10) 0.28674(8) 0.94647(19) 0.0488(4) Uani d . 1 1
O O6 0.15868(10) 0.21431(9) 0.8020(2) 0.0511(4) Uani d D 1 1
H H2A 0.5366(11) 0.5419(14) 0.822(3) 0.053(6) Uiso d D 1 1
H H6 0.1968(18) 0.1700(14) 0.787(4) 0.079 Uiso d D 1 1

loop_
_atom_site_aniso_label
_atom_site_aniso_U_11
_atom_site_aniso_U_22
_atom_site_aniso_U_33
_atom_site_aniso_U_12
_atom_site_aniso_U_13
_atom_site_aniso_U_23
C1 0.0275(7) 0.0311(7) 0.0266(6) -0.0022(6) 0.0001(5) -0.0017(5)
C2 0.0329(8) 0.0446(9) 0.0328(8) -0.0056(7) -0.0055(6) -0.0061(7)
C3 0.0305(8) 0.0566(11) 0.0374(9) -0.0006(8) -0.0086(7) 0.0036(8)
C4 0.0303(8) 0.0409(9) 0.0414(9) 0.0055(7) -0.0016(6) 0.0102(7)
C5 0.0285(7) 0.0280(7) 0.0326(7) -0.0015(6) 0.0009(6) 0.0040(6)
C6 0.0240(6) 0.0281(7) 0.0245(6) -0.0017(5) 0.0003(5) 0.0031(5)
C7 0.0278(7) 0.0227(6) 0.0278(7) -0.0020(5) -0.0040(5) 0.0002(5)
C8 0.0356(8) 0.0314(8) 0.0315(7) -0.0027(6) 0.0014(6) -0.0053(6)
C9 0.0323(8) 0.0401(8) 0.0280(7) 0.0019(6) 0.0024(6) -0.0004(6)
C10 0.0381(9) 0.0525(11) 0.0450(10) 0.0061(8) -0.0122(7) -0.0087(8)
C11 0.0508(12) 0.0596(13) 0.0636(13) 0.0228(10) -0.0156(10) -0.0056(10)
C12 0.0685(15) 0.0424(11) 0.0782(16) 0.0159(10) -0.0126(12) -0.0103(10)
C13 0.0499(11) 0.0426(10) 0.0617(12) -0.0012(9) -0.0094(9) -0.0071(9)
C14 0.0537(11) 0.0395(9) 0.0474(10) 0.0018(8) 0.0049(8) -0.0008(8)
N1 0.0356(7) 0.0270(7) 0.0613(10) -0.0008(6) 0.0015(7) 0.0022(6)
N2 0.0296(7) 0.0414(7) 0.0365(7) 0.0014(6) -0.0019(5) 0.0027(6)
O1 0.0902(14) 0.0297(7) 0.1243(16) -0.0004(8) -0.0329(12) 0.0156(8)
O2 0.0592(9) 0.0382(7) 0.0583(9) -0.0027(6) -0.0076(7) -0.0118(6)
O3 0.0269(6) 0.0467(7) 0.0408(6) -0.0058(5) -0.0024(5) 0.0093(5)
O4 0.0495(7) 0.0361(6) 0.0285(5) -0.0101(5) -0.0054(5) 0.0065(4)
O5 0.0402(7) 0.0359(6) 0.0636(8) 0.0062(5) -0.0132(6) -0.0091(6)
O6 0.0388(7) 0.0353(7) 0.0764(10) -0.0018(5) -0.0002(6) -0.0223(6)

loop_
_atom_type_symbol
_atom_type_description
_atom_type_scat_dispersion_real
_atom_type_scat_dispersion_imag
_atom_type_scat_source
C C 0.0033 0.0016 'International Tables Vol C Tables 4.2.6.8 and 6.1.1.4'
H H 0.0000 0.0000 'International Tables Vol C Tables 4.2.6.8 and 6.1.1.4'
N N 0.0061 0.0033 'International Tables Vol C Tables 4.2.6.8 and 6.1.1.4'
O O 0.0106 0.0060 'International Tables Vol C Tables 4.2.6.8 and 6.1.1.4'

loop_
_geom_angle_atom_site_label_1
_geom_angle_atom_site_label_2
_geom_angle_atom_site_label_3
_geom_angle
C2 C1 C6 119.96(14)
C2 C1 C8 119.03(13)
C6 C1 C8 120.88(13)
C3 C2 C1 120.95(15)
C3 C2 H2 119.5
C1 C2 H2 119.5
C4 C3 C2 120.33(15)
C4 C3 H3 119.8
C2 C3 H3 119.8
C3 C4 C5 118.43(15)
C3 C4 H4 120.8
C5 C4 H4 120.8
C4 C5 C6 123.49(14)
C4 C5 N1 116.18(14)
C6 C5 N1 120.32(13)
C5 C6 C1 116.75(13)
C5 C6 C7 121.62(13)
C1 C6 C7 121.62(12)
O4 C7 O3 125.69(13)
O4 C7 C6 118.26(13)
O3 C7 C6 116.04(12)
O5 C8 O6 124.19(15)
O5 C8 C1 123.15(14)
O6 C8 C1 112.61(13)
N2 C9 C10 117.84(16)
N2 C9 C14 118.17(15)
C10 C9 C14 123.99(16)
C11 C10 C9 119.77(17)
C11 C10 H10 120.1
C9 C10 H10 120.1
C10 C11 C12 120.28(18)
C10 C11 H11 119.9
C12 C11 H11 119.9
C13 C12 C11 118.62(19)
C13 C12 H12 120.7
C11 C12 H12 120.7
N2 C13 C12 119.97(18)
N2 C13 H13 120.0
C12 C13 H13 120.0
C9 C14 H14A 109.5
C9 C14 H14B 109.5
H14A C14 H14B 109.5
C9 C14 H14C 109.5
H14A C14 H14C 109.5
H14B C14 H14C 109.5
O2 N1 O1 123.40(16)
O2 N1 C5 119.14(13)
O1 N1 C5 117.45(16)
C13 N2 C9 123.51(16)
C13 N2 H2A 117.5(14)
C9 N2 H2A 118.9(14)
C8 O6 H6 113(2)

loop_
_geom_bond_atom_site_label_1
_geom_bond_atom_site_label_2
_geom_bond_distance
C1 C2 1.397(2)
C1 C6 1.4021(19)
C1 C8 1.496(2)
C2 C3 1.376(3)
C2 H2 0.9300
C3 C4 1.370(3)
C3 H3 0.9300
C4 C5 1.386(2)
C4 H4 0.9300
C5 C6 1.388(2)
C5 N1 1.465(2)
C6 C7 1.5208(19)
C7 O4 1.2403(18)
C7 O3 1.2453(19)
C8 O5 1.203(2)
C8 O6 1.3141(19)
C9 N2 1.334(2)
C9 C10 1.383(2)
C9 C14 1.474(3)
C10 C11 1.366(3)
C10 H10 0.9300
C11 C12 1.373(3)
C11 H11 0.9300
C12 C13 1.362(3)
C12 H12 0.9300
C13 N2 1.328(2)
C13 H13 0.9300
C14 H14A 0.9600
C14 H14B 0.9600
C14 H14C 0.9600
N1 O2 1.212(2)
N1 O1 1.216(2)
N2 H2A 0.876(9)
O6 H6 0.822(10)

loop_
_geom_hbond_atom_site_label_D
_geom_hbond_atom_site_label_H
_geom_hbond_atom_site_label_A
_geom_hbond_site_symmetry_A
_geom_hbond_distance_DH
_geom_hbond_distance_HA
_geom_hbond_distance_DA
_geom_hbond_angle_DHA
_geom_hbond_publ_flag
N2 H2A O3 3_667 0.876(9) 1.744(10) 2.6156(17) 173(2) y
O6 H6 O4 4_565 0.822(10) 1.718(10) 2.5381(17) 176(3) y
C4 H4 O6 2_556 0.93 2.60 3.493(2) 161 y
C10 H10 O4 1_554 0.93 2.50 3.189(2) 131 y
C11 H11 O1 4_575 0.93 2.45 3.346(3) 162 y
C14 H14C O5 . 0.96 2.52 3.428(3) 158 y

loop_
_geom_torsion_atom_site_label_1
_geom_torsion_atom_site_label_2
_geom_torsion_atom_site_label_3
_geom_torsion_atom_site_label_4
_geom_torsion
C6 C1 C2 C3 1.8(3)
C8 C1 C2 C3 -174.11(17)
C1 C2 C3 C4 0.9(3)
C2 C3 C4 C5 -2.2(3)
C3 C4 C5 C6 0.7(3)
C3 C4 C5 N1 -178.05(16)
C4 C5 C6 C1 1.9(2)
N1 C5 C6 C1 -179.33(14)
C4 C5 C6 C7 -179.05(15)
N1 C5 C6 C7 -0.3(2)
C2 C1 C6 C5 -3.2(2)
C8 C1 C6 C5 172.70(14)
C2 C1 C6 C7 177.83(14)
C8 C1 C6 C7 -6.3(2)
C5 C6 C7 O4 106.09(17)
C1 C6 C7 O4 -74.96(19)
C5 C6 C7 O3 -73.09(19)
C1 C6 C7 O3 105.86(16)
C2 C1 C8 O5 163.55(17)
C6 C1 C8 O5 -12.4(2)
C2 C1 C8 O6 -14.0(2)
C6 C1 C8 O6 170.11(15)
N2 C9 C10 C11 -1.1(3)
C14 C9 C10 C11 178.4(2)
C9 C10 C11 C12 1.1(4)
C10 C11 C12 C13 -0.5(4)
C11 C12 C13 N2 -0.2(4)
C4 C5 N1 O2 152.73(17)
C6 C5 N1 O2 -26.1(2)
C4 C5 N1 O1 -26.3(2)
C6 C5 N1 O1 154.86(19)
C12 C13 N2 C9 0.2(3)
C10 C9 N2 C13 0.5(3)
C14 C9 N2 C13 -179.03(19)

_cod_database_fobs_code 1543656
